data_4301492
loop_
_publ_author_name
'Fuyan Han'
'Jie Zhang'
'Yanan Han'
'Zhengxing Zhang'
'Zhenxia Chen'
'Linhong Weng'
'Xigeng Zhou'

_publ_section_title
;
Synthesis of Mixed Cp/TpMe2 Lanthanide Complexes from Lanthanocene
Precursors and their Structures and Reactivities
;
_journal_name_full 'Inorganic Chemistry'
_journal_page_first 1774
_journal_page_last 1781
_journal_paper_doi 10.1021/ic802094q
_journal_volume 48
_journal_year 2009
_chemical_formula_sum 'C24 H35 B Cl N6 O Yb'
_chemical_formula_weight 642.88
_chemical_name_systematic
; 
 ? 
;
_space_group_IT_number 2
_symmetry_cell_setting triclinic
_symmetry_space_group_name_Hall '-P 1'
_symmetry_space_group_name_H-M 'P -1'
_atom_sites_solution_hydrogens geom
_atom_sites_solution_primary direct
_atom_sites_solution_secondary difmap
_audit_creation_method SHELXL-97
_cell_angle_alpha 71.225(8)
_cell_angle_beta 88.812(7)
_cell_angle_gamma 68.413(7)
_cell_formula_units_Z 2
_cell_length_a 10.024(6)
_cell_length_b 10.865(7)
_cell_length_c 14.138(9)
_cell_measurement_reflns_used 4452
_cell_measurement_temperature 293(2)
_cell_measurement_theta_max 27.018
_cell_measurement_theta_min 2.589
_cell_volume 1347.2(15)
_computing_cell_refinement 'Bruker SMART'
_computing_data_collection 'Bruker SMART'
_computing_data_reduction 'Bruker SHELXTL'
_computing_molecular_graphics 'Bruker SHELXTL'
_computing_publication_material 'Bruker SHELXTL'
_computing_structure_refinement 'SHELXL-97 (Sheldrick, 1997)'
_computing_structure_solution 'SHELXS-97 (Sheldrick, 1990)'
_diffrn_ambient_temperature 293(2)
_diffrn_measured_fraction_theta_full 0.972
_diffrn_measured_fraction_theta_max 0.972
_diffrn_measurement_device_type 'CCD area detector'
_diffrn_measurement_method 'phi and omega scans'
_diffrn_radiation_monochromator graphite
_diffrn_radiation_source 'fine-focus sealed tube'
_diffrn_radiation_type MoK\a
_diffrn_radiation_wavelength 0.71073
_diffrn_reflns_av_R_equivalents 0.0282
_diffrn_reflns_av_sigmaI/netI 0.0596
_diffrn_reflns_limit_h_max 11
_diffrn_reflns_limit_h_min -11
_diffrn_reflns_limit_k_max 12
_diffrn_reflns_limit_k_min -12
_diffrn_reflns_limit_l_max 13
_diffrn_reflns_limit_l_min -16
_diffrn_reflns_number 5475
_diffrn_reflns_theta_full 25.01
_diffrn_reflns_theta_max 25.01
_diffrn_reflns_theta_min 1.53
_exptl_absorpt_coefficient_mu 3.597
_exptl_absorpt_correction_T_max 0.6328
_exptl_absorpt_correction_T_min 0.4666
_exptl_absorpt_correction_type multi-scan
_exptl_absorpt_process_details sadabs
_exptl_crystal_colour colorless
_exptl_crystal_density_diffrn 1.585
_exptl_crystal_density_method 'not measured'
_exptl_crystal_description block
_exptl_crystal_F_000 642
_exptl_crystal_size_max 0.25
_exptl_crystal_size_mid 0.15
_exptl_crystal_size_min 0.14
_refine_diff_density_max 2.010
_refine_diff_density_min -2.334
_refine_diff_density_rms 0.159
_refine_ls_extinction_method none
_refine_ls_goodness_of_fit_ref 1.039
_refine_ls_hydrogen_treatment mixed
_refine_ls_matrix_type full
_refine_ls_number_parameters 304
_refine_ls_number_reflns 4606
_refine_ls_number_restraints 1
_refine_ls_restrained_S_all 1.039
_refine_ls_R_factor_all 0.0473
_refine_ls_R_factor_gt 0.0434
_refine_ls_shift/su_max 0.001
_refine_ls_shift/su_mean 0.000
_refine_ls_structure_factor_coef Fsqd
_refine_ls_weighting_details 'calc w=1/[\s^2^(Fo^2^)+(0.0723P)^2^+0.0000P] where P=(Fo^2^+2Fc^2^)/3'
_refine_ls_weighting_scheme calc
_refine_ls_wR_factor_gt 0.1119
_refine_ls_wR_factor_ref 0.1145
_reflns_number_gt 4210
_reflns_number_total 4606
_reflns_threshold_expression >2sigma(I)
_cod_data_source_file ic802094q_si_001_03.cif
_cod_data_source_block f80115a
_cod_depositor_comments
;
The following automatic conversions were performed:
'_symmetry_cell_setting' value 'Triclinic' changed to 'triclinic'
according to '/home/saulius/struct/CIF-dictionaries/cif_core.dic'
dictionary named 'cif_core.dic' version 2.4.1 from 2010-06-29.

Automatic conversion script
Id: cif_fix_enum 1527 2010-12-29 10:47:43Z saulius 
;
_cod_original_cell_volume 1347.3(15)
_cod_database_code 4301492

loop_
_symmetry_equiv_pos_as_xyz
'x, y, z'
'-x, -y, -z'

loop_
_atom_site_label
_atom_site_type_symbol
_atom_site_fract_x
_atom_site_fract_y
_atom_site_fract_z
_atom_site_U_iso_or_equiv
_atom_site_adp_type
_atom_site_occupancy
_atom_site_symmetry_multiplicity
_atom_site_calc_flag
_atom_site_refinement_flags
_atom_site_disorder_assembly
_atom_site_disorder_group
Yb1 Yb 0.76778(3) 0.55786(3) 0.710082(17) 0.03138(13) Uani 1 1 d . . .
Cl1 Cl 1.0313(2) 0.5294(2) 0.68566(15) 0.0528(4) Uani 1 1 d . . .
N1 N 0.5090(6) 0.6838(6) 0.7273(4) 0.0377(12) Uani 1 1 d . . .
N2 N 0.4784(6) 0.7439(6) 0.8008(4) 0.0361(12) Uani 1 1 d . . .
N3 N 0.7507(6) 0.7879(6) 0.7218(4) 0.0354(12) Uani 1 1 d . . .
N4 N 0.6857(6) 0.8248(5) 0.8003(4) 0.0335(11) Uani 1 1 d . . .
N5 N 0.8097(6) 0.5128(6) 0.8866(4) 0.0399(13) Uani 1 1 d . . .
N6 N 0.7033(6) 0.5932(6) 0.9287(4) 0.0358(12) Uani 1 1 d . . .
O1 O 0.6960(5) 0.6983(5) 0.5383(3) 0.0439(11) Uani 1 1 d . . .
B1 B 0.6007(8) 0.7430(8) 0.8673(5) 0.0348(15) Uani 1 1 d D . .
H1 H 0.549(6) 0.799(6) 0.919(4) 0.042 Uiso 1 1 d D . .
C1 C 0.3357(8) 0.8076(8) 0.7995(5) 0.0465(17) Uani 1 1 d . . .
C2 C 0.2710(8) 0.7892(9) 0.7254(6) 0.056(2) Uani 1 1 d . . .
H2A H 0.1721 0.8223 0.7074 0.067 Uiso 1 1 calc R . .
C3 C 0.3786(7) 0.7122(8) 0.6814(5) 0.0442(16) Uani 1 1 d . . .
C4 C 0.2665(9) 0.8837(11) 0.8721(7) 0.073(3) Uani 1 1 d . . .
H4A H 0.3405 0.8788 0.9168 0.110 Uiso 1 1 calc R . .
H4B H 0.2059 0.8400 0.9104 0.110 Uiso 1 1 calc R . .
H4C H 0.2094 0.9804 0.8350 0.110 Uiso 1 1 calc R . .
C5 C 0.3589(9) 0.6637(10) 0.5973(6) 0.061(2) Uani 1 1 d . . .
H5A H 0.4516 0.6111 0.5816 0.092 Uiso 1 1 calc R . .
H5B H 0.3082 0.7438 0.5392 0.092 Uiso 1 1 calc R . .
H5C H 0.3041 0.6050 0.6169 0.092 Uiso 1 1 calc R . .
C6 C 0.7030(8) 0.9391(7) 0.8054(5) 0.0431(16) Uani 1 1 d . . .
C7 C 0.7823(9) 0.9791(8) 0.7284(5) 0.0506(18) Uani 1 1 d . . .
H7A H 0.8118 1.0543 0.7134 0.061 Uiso 1 1 calc R . .
C8 C 0.8083(8) 0.8828(8) 0.6789(5) 0.0414(15) Uani 1 1 d . . .
C9 C 0.6409(11) 1.0090(9) 0.8812(6) 0.064(2) Uani 1 1 d . . .
H9A H 0.5907 0.9576 0.9252 0.096 Uiso 1 1 calc R . .
H9B H 0.5748 1.1036 0.8470 0.096 Uiso 1 1 calc R . .
H9C H 0.7175 1.0105 0.9199 0.096 Uiso 1 1 calc R . .
C10 C 0.8871(9) 0.8850(9) 0.5865(6) 0.057(2) Uani 1 1 d . . .
H10A H 0.8902 0.8079 0.5661 0.085 Uiso 1 1 calc R . .
H10B H 0.9837 0.8764 0.6016 0.085 Uiso 1 1 calc R . .
H10C H 0.8374 0.9720 0.5331 0.085 Uiso 1 1 calc R . .
C11 C 0.7290(9) 0.5348(8) 1.0305(5) 0.0503(18) Uani 1 1 d . . .
C12 C 0.8518(9) 0.4171(9) 1.0540(5) 0.059(2) Uani 1 1 d . . .
H12A H 0.8937 0.3560 1.1183 0.071 Uiso 1 1 calc R . .
C13 C 0.9028(8) 0.4056(8) 0.9641(5) 0.0474(17) Uani 1 1 d . . .
C14 C 0.6313(12) 0.5963(12) 1.1006(6) 0.087(3) Uani 1 1 d . . .
H14A H 0.5519 0.6796 1.0618 0.131 Uiso 1 1 calc R . .
H14B H 0.6849 0.6197 1.1428 0.131 Uiso 1 1 calc R . .
H14C H 0.5951 0.5286 1.1415 0.131 Uiso 1 1 calc R . .
C15 C 1.0360(10) 0.2981(9) 0.9495(6) 0.065(2) Uani 1 1 d . . .
H15A H 1.0423 0.3150 0.8790 0.097 Uiso 1 1 calc R . .
H15B H 1.0339 0.2064 0.9811 0.097 Uiso 1 1 calc R . .
H15C H 1.1185 0.3031 0.9791 0.097 Uiso 1 1 calc R . .
C16 C 0.6497(9) 0.3689(8) 0.7276(6) 0.0524(19) Uani 1 1 d . . .
H16A H 0.5553 0.3944 0.7439 0.063 Uiso 1 1 calc R . .
C17 C 0.6922(9) 0.3948(8) 0.6307(6) 0.0529(19) Uani 1 1 d . . .
H17A H 0.6308 0.4397 0.5710 0.063 Uiso 1 1 calc R . .
C18 C 0.8428(9) 0.3416(9) 0.6392(6) 0.055(2) Uani 1 1 d . . .
H18A H 0.8992 0.3459 0.5860 0.067 Uiso 1 1 calc R . .
C19 C 0.8944(10) 0.2804(8) 0.7419(6) 0.056(2) Uani 1 1 d . . .
H19A H 0.9906 0.2364 0.7693 0.068 Uiso 1 1 calc R . .
C20 C 0.7737(10) 0.2984(8) 0.7949(6) 0.058(2) Uani 1 1 d . . .
H20A H 0.7761 0.2679 0.8646 0.069 Uiso 1 1 calc R . .
C21 C 0.5893(8) 0.8400(7) 0.4970(5) 0.0465(16) Uani 1 1 d . . .
H21A H 0.6091 0.9016 0.5265 0.056 Uiso 1 1 calc R . .
H21B H 0.4934 0.8417 0.5101 0.056 Uiso 1 1 calc R . .
C22 C 0.6007(15) 0.8852(12) 0.3867(7) 0.123(4) Uani 1 1 d . . .
H22A H 0.5100 0.9052 0.3503 0.147 Uiso 1 1 calc R . .
H22B H 0.6205 0.9704 0.3661 0.147 Uiso 1 1 calc R . .
C23 C 0.7074(15) 0.7827(12) 0.3649(7) 0.123(4) Uani 1 1 d . . .
H23A H 0.7823 0.8162 0.3380 0.147 Uiso 1 1 calc R . .
H23B H 0.6699 0.7576 0.3143 0.147 Uiso 1 1 calc R . .
C24 C 0.7694(10) 0.6569(9) 0.4571(5) 0.061(2) Uani 1 1 d . . .
H24A H 0.7521 0.5778 0.4504 0.073 Uiso 1 1 calc R . .
H24B H 0.8726 0.6306 0.4695 0.073 Uiso 1 1 calc R . .

loop_
_atom_site_aniso_label
_atom_site_aniso_U_11
_atom_site_aniso_U_22
_atom_site_aniso_U_33
_atom_site_aniso_U_23
_atom_site_aniso_U_13
_atom_site_aniso_U_12
Yb1 0.03813(19) 0.02945(18) 0.03019(18) -0.01413(12) 0.00866(11) -0.01366(13)
Cl1 0.0440(10) 0.0525(11) 0.0640(11) -0.0263(9) 0.0158(8) -0.0155(8)
N1 0.049(3) 0.042(3) 0.031(3) -0.019(2) 0.009(2) -0.023(3)
N2 0.043(3) 0.039(3) 0.030(3) -0.016(2) 0.010(2) -0.016(3)
N3 0.041(3) 0.038(3) 0.033(3) -0.014(2) 0.010(2) -0.020(3)
N4 0.044(3) 0.031(3) 0.028(3) -0.012(2) 0.004(2) -0.014(2)
N5 0.048(3) 0.033(3) 0.031(3) -0.008(2) 0.001(2) -0.010(3)
N6 0.044(3) 0.029(3) 0.036(3) -0.012(2) 0.007(2) -0.015(2)
O1 0.053(3) 0.038(3) 0.033(2) -0.016(2) 0.009(2) -0.006(2)
B1 0.043(4) 0.033(4) 0.031(3) -0.015(3) 0.009(3) -0.015(3)
C1 0.041(4) 0.055(5) 0.049(4) -0.027(3) 0.019(3) -0.017(3)
C2 0.036(4) 0.075(6) 0.059(5) -0.027(4) 0.008(3) -0.020(4)
C3 0.042(4) 0.059(5) 0.040(4) -0.020(3) 0.011(3) -0.027(3)
C4 0.046(5) 0.093(8) 0.087(6) -0.056(6) 0.025(4) -0.012(5)
C5 0.056(5) 0.088(7) 0.056(5) -0.040(5) 0.009(4) -0.034(5)
C6 0.054(4) 0.034(4) 0.041(4) -0.011(3) 0.000(3) -0.018(3)
C7 0.066(5) 0.041(4) 0.051(4) -0.012(3) 0.009(3) -0.030(4)
C8 0.044(4) 0.040(4) 0.042(4) -0.010(3) 0.006(3) -0.022(3)
C9 0.104(7) 0.041(5) 0.061(5) -0.031(4) 0.015(5) -0.031(5)
C10 0.063(5) 0.056(5) 0.057(5) -0.012(4) 0.021(4) -0.037(4)
C11 0.065(5) 0.047(4) 0.031(3) -0.007(3) 0.010(3) -0.018(4)
C12 0.074(6) 0.051(5) 0.035(4) -0.001(3) -0.001(3) -0.017(4)
C13 0.059(5) 0.037(4) 0.039(4) -0.006(3) -0.002(3) -0.015(3)
C14 0.098(8) 0.101(8) 0.036(4) -0.015(5) 0.024(5) -0.017(6)
C15 0.069(6) 0.052(5) 0.059(5) -0.015(4) -0.010(4) -0.010(4)
C16 0.063(5) 0.046(5) 0.068(5) -0.033(4) 0.024(4) -0.031(4)
C17 0.062(5) 0.043(4) 0.066(5) -0.034(4) 0.008(4) -0.020(4)
C18 0.067(5) 0.054(5) 0.062(5) -0.038(4) 0.024(4) -0.027(4)
C19 0.072(5) 0.032(4) 0.067(5) -0.023(4) 0.006(4) -0.016(4)
C20 0.096(7) 0.041(4) 0.044(4) -0.015(3) 0.009(4) -0.035(4)
C21 0.051(4) 0.036(4) 0.042(4) -0.010(3) 0.004(3) -0.006(3)
C22 0.156(9) 0.079(6) 0.040(3) 0.001(3) 0.018(4) 0.039(5)
C23 0.156(9) 0.079(6) 0.040(3) 0.001(3) 0.018(4) 0.039(5)
C24 0.080(6) 0.050(5) 0.037(4) -0.018(3) 0.021(4) -0.003(4)

loop_
_atom_type_symbol
_atom_type_description
_atom_type_scat_dispersion_real
_atom_type_scat_dispersion_imag
_atom_type_scat_source
C C 0.0033 0.0016 'International Tables Vol C Tables 4.2.6.8 and 6.1.1.4'
H H 0.0000 0.0000 'International Tables Vol C Tables 4.2.6.8 and 6.1.1.4'
B B 0.0013 0.0007 'International Tables Vol C Tables 4.2.6.8 and 6.1.1.4'
N N 0.0061 0.0033 'International Tables Vol C Tables 4.2.6.8 and 6.1.1.4'
O O 0.0106 0.0060 'International Tables Vol C Tables 4.2.6.8 and 6.1.1.4'
Yb Yb -0.3850 5.5486 'International Tables Vol C Tables 4.2.6.8 and 6.1.1.4'
Cl Cl 0.1484 0.1585 'International Tables Vol C Tables 4.2.6.8 and 6.1.1.4'

loop_
_geom_angle_atom_site_label_1
_geom_angle_atom_site_label_2
_geom_angle_atom_site_label_3
_geom_angle
_geom_angle_site_symmetry_1
_geom_angle_site_symmetry_3
_geom_angle_publ_flag
O1 Yb1 N5 155.99(19) . . ?
O1 Yb1 N1 82.99(16) . . ?
N5 Yb1 N1 85.65(18) . . ?
O1 Yb1 N3 81.15(17) . . ?
N5 Yb1 N3 75.43(18) . . ?
N1 Yb1 N3 74.28(17) . . ?
O1 Yb1 Cl1 90.23(13) . . ?
N5 Yb1 Cl1 91.72(15) . . ?
N1 Yb1 Cl1 156.17(14) . . ?
N3 Yb1 Cl1 82.12(13) . . ?
O1 Yb1 C20 125.9(2) . . ?
N5 Yb1 C20 76.3(2) . . ?
N1 Yb1 C20 96.5(2) . . ?
N3 Yb1 C20 150.8(2) . . ?
Cl1 Yb1 C20 105.9(2) . . ?
O1 Yb1 C16 101.1(2) . . ?
N5 Yb1 C16 96.5(2) . . ?
N1 Yb1 C16 76.0(2) . . ?
N3 Yb1 C16 149.7(2) . . ?
Cl1 Yb1 C16 127.81(19) . . ?
C20 Yb1 C16 30.1(3) . . ?
O1 Yb1 C19 113.9(2) . . ?
N5 Yb1 C19 89.9(2) . . ?
N1 Yb1 C19 125.0(2) . . ?
N3 Yb1 C19 155.4(2) . . ?
Cl1 Yb1 C19 78.6(2) . . ?
C20 Yb1 C19 30.2(3) . . ?
C16 Yb1 C19 50.1(3) . . ?
O1 Yb1 C17 76.5(2) . . ?
N5 Yb1 C17 124.7(2) . . ?
N1 Yb1 C17 90.0(2) . . ?
N3 Yb1 C17 154.0(2) . . ?
Cl1 Yb1 C17 110.66(18) . . ?
C20 Yb1 C17 49.5(2) . . ?
C16 Yb1 C17 30.2(2) . . ?
C19 Yb1 C17 49.8(3) . . ?
O1 Yb1 C18 84.0(2) . . ?
N5 Yb1 C18 120.0(2) . . ?
N1 Yb1 C18 119.9(2) . . ?
N3 Yb1 C18 158.0(2) . . ?
Cl1 Yb1 C18 81.78(18) . . ?
C20 Yb1 C18 49.6(2) . . ?
C16 Yb1 C18 49.8(2) . . ?
C19 Yb1 C18 30.2(2) . . ?
C17 Yb1 C18 30.0(2) . . ?
C3 N1 N2 104.9(5) . . ?
C3 N1 Yb1 136.9(4) . . ?
N2 N1 Yb1 118.2(4) . . ?
C1 N2 N1 110.7(5) . . ?
C1 N2 B1 127.9(5) . . ?
N1 N2 B1 121.2(5) . . ?
C8 N3 N4 105.4(5) . . ?
C8 N3 Yb1 136.3(5) . . ?
N4 N3 Yb1 117.4(4) . . ?
C6 N4 N3 110.7(5) . . ?
C6 N4 B1 127.7(5) . . ?
N3 N4 B1 121.6(5) . . ?
C13 N5 N6 106.5(5) . . ?
C13 N5 Yb1 134.8(5) . . ?
N6 N5 Yb1 117.1(4) . . ?
C11 N6 N5 109.3(6) . . ?
C11 N6 B1 127.0(6) . . ?
N5 N6 B1 121.7(5) . . ?
C21 O1 C24 109.0(5) . . ?
C21 O1 Yb1 127.8(4) . . ?
C24 O1 Yb1 122.9(4) . . ?
N6 B1 N4 110.4(5) . . ?
N6 B1 N2 112.2(5) . . ?
N4 B1 N2 109.6(5) . . ?
N6 B1 H1 109(4) . . ?
N4 B1 H1 108(3) . . ?
N2 B1 H1 107(3) . . ?
N2 C1 C2 107.7(6) . . ?
N2 C1 C4 123.7(7) . . ?
C2 C1 C4 128.6(7) . . ?
C1 C2 C3 107.2(7) . . ?
C1 C2 H2A 126.4 . . ?
C3 C2 H2A 126.4 . . ?
N1 C3 C2 109.5(6) . . ?
N1 C3 C5 123.9(7) . . ?
C2 C3 C5 126.6(7) . . ?
C1 C4 H4A 109.5 . . ?
C1 C4 H4B 109.5 . . ?
H4A C4 H4B 109.5 . . ?
C1 C4 H4C 109.5 . . ?
H4A C4 H4C 109.5 . . ?
H4B C4 H4C 109.5 . . ?
C3 C5 H5A 109.5 . . ?
C3 C5 H5B 109.5 . . ?
H5A C5 H5B 109.5 . . ?
C3 C5 H5C 109.5 . . ?
H5A C5 H5C 109.5 . . ?
H5B C5 H5C 109.5 . . ?
N4 C6 C7 107.7(6) . . ?
N4 C6 C9 124.0(7) . . ?
C7 C6 C9 128.3(7) . . ?
C8 C7 C6 105.1(6) . . ?
C8 C7 H7A 127.4 . . ?
C6 C7 H7A 127.4 . . ?
N3 C8 C7 111.2(6) . . ?
N3 C8 C10 123.5(7) . . ?
C7 C8 C10 125.4(6) . . ?
C6 C9 H9A 109.5 . . ?
C6 C9 H9B 109.5 . . ?
H9A C9 H9B 109.5 . . ?
C6 C9 H9C 109.5 . . ?
H9A C9 H9C 109.5 . . ?
H9B C9 H9C 109.5 . . ?
C8 C10 H10A 109.5 . . ?
C8 C10 H10B 109.5 . . ?
H10A C10 H10B 109.5 . . ?
C8 C10 H10C 109.5 . . ?
H10A C10 H10C 109.5 . . ?
H10B C10 H10C 109.5 . . ?
C12 C11 N6 108.2(6) . . ?
C12 C11 C14 128.6(7) . . ?
N6 C11 C14 123.1(7) . . ?
C11 C12 C13 107.0(6) . . ?
C11 C12 H12A 126.5 . . ?
C13 C12 H12A 126.5 . . ?
N5 C13 C12 109.0(7) . . ?
N5 C13 C15 123.1(7) . . ?
C12 C13 C15 127.9(7) . . ?
C11 C14 H14A 109.5 . . ?
C11 C14 H14B 109.5 . . ?
H14A C14 H14B 109.5 . . ?
C11 C14 H14C 109.5 . . ?
H14A C14 H14C 109.5 . . ?
H14B C14 H14C 109.5 . . ?
C13 C15 H15A 109.5 . . ?
C13 C15 H15B 109.5 . . ?
H15A C15 H15B 109.5 . . ?
C13 C15 H15C 109.5 . . ?
H15A C15 H15C 109.5 . . ?
H15B C15 H15C 109.5 . . ?
C20 C16 C17 107.6(8) . . ?
C20 C16 Yb1 74.7(4) . . ?
C17 C16 Yb1 76.0(4) . . ?
C20 C16 H16A 126.2 . . ?
C17 C16 H16A 126.2 . . ?
Yb1 C16 H16A 115.3 . . ?
C18 C17 C16 108.1(8) . . ?
C18 C17 Yb1 75.0(4) . . ?
C16 C17 Yb1 73.8(4) . . ?
C18 C17 H17A 125.9 . . ?
C16 C17 H17A 125.9 . . ?
Yb1 C17 H17A 117.2 . . ?
C17 C18 C19 108.1(7) . . ?
C17 C18 Yb1 75.0(4) . . ?
C19 C18 Yb1 74.6(4) . . ?
C17 C18 H18A 125.9 . . ?
C19 C18 H18A 125.9 . . ?
Yb1 C18 H18A 116.6 . . ?
C20 C19 C18 106.9(8) . . ?
C20 C19 Yb1 73.8(5) . . ?
C18 C19 Yb1 75.2(4) . . ?
C20 C19 H19A 126.6 . . ?
C18 C19 H19A 126.6 . . ?
Yb1 C19 H19A 116.6 . . ?
C16 C20 C19 109.3(7) . . ?
C16 C20 Yb1 75.2(4) . . ?
C19 C20 Yb1 76.0(4) . . ?
C16 C20 H20A 125.3 . . ?
C19 C20 H20A 125.3 . . ?
Yb1 C20 H20A 115.5 . . ?
O1 C21 C22 105.7(6) . . ?
O1 C21 H21A 110.6 . . ?
C22 C21 H21A 110.6 . . ?
O1 C21 H21B 110.6 . . ?
C22 C21 H21B 110.6 . . ?
H21A C21 H21B 108.7 . . ?
C23 C22 C21 109.7(8) . . ?
C23 C22 H22A 109.7 . . ?
C21 C22 H22A 109.7 . . ?
C23 C22 H22B 109.7 . . ?
C21 C22 H22B 109.7 . . ?
H22A C22 H22B 108.2 . . ?
C22 C23 C24 110.1(8) . . ?
C22 C23 H23A 109.6 . . ?
C24 C23 H23A 109.6 . . ?
C22 C23 H23B 109.6 . . ?
C24 C23 H23B 109.6 . . ?
H23A C23 H23B 108.2 . . ?
O1 C24 C23 105.4(7) . . ?
O1 C24 H24A 110.7 . . ?
C23 C24 H24A 110.7 . . ?
O1 C24 H24B 110.7 . . ?
C23 C24 H24B 110.7 . . ?
H24A C24 H24B 108.8 . . ?

loop_
_geom_bond_atom_site_label_1
_geom_bond_atom_site_label_2
_geom_bond_distance
_geom_bond_site_symmetry_2
_geom_bond_publ_flag
Yb1 O1 2.372(5) . ?
Yb1 N5 2.398(5) . ?
Yb1 N1 2.497(6) . ?
Yb1 N3 2.501(5) . ?
Yb1 Cl1 2.573(2) . ?
Yb1 C20 2.663(7) . ?
Yb1 C16 2.669(7) . ?
Yb1 C19 2.690(8) . ?
Yb1 C17 2.697(7) . ?
Yb1 C18 2.698(7) . ?
N1 C3 1.355(8) . ?
N1 N2 1.370(7) . ?
N2 C1 1.337(9) . ?
N2 B1 1.557(9) . ?
N3 C8 1.336(8) . ?
N3 N4 1.371(7) . ?
N4 C6 1.339(8) . ?
N4 B1 1.548(8) . ?
N5 C13 1.360(9) . ?
N5 N6 1.370(8) . ?
N6 C11 1.359(8) . ?
N6 B1 1.535(9) . ?
O1 C21 1.445(8) . ?
O1 C24 1.455(8) . ?
B1 H1 1.09(2) . ?
C1 C2 1.348(10) . ?
C1 C4 1.521(10) . ?
C2 C3 1.377(10) . ?
C2 H2A 0.9300 . ?
C3 C5 1.489(10) . ?
C4 H4A 0.9600 . ?
C4 H4B 0.9600 . ?
C4 H4C 0.9600 . ?
C5 H5A 0.9600 . ?
C5 H5B 0.9600 . ?
C5 H5C 0.9600 . ?
C6 C7 1.385(10) . ?
C6 C9 1.505(10) . ?
C7 C8 1.384(10) . ?
C7 H7A 0.9300 . ?
C8 C10 1.510(10) . ?
C9 H9A 0.9600 . ?
C9 H9B 0.9600 . ?
C9 H9C 0.9600 . ?
C10 H10A 0.9600 . ?
C10 H10B 0.9600 . ?
C10 H10C 0.9600 . ?
C11 C12 1.359(11) . ?
C11 C14 1.514(11) . ?
C12 C13 1.386(11) . ?
C12 H12A 0.9300 . ?
C13 C15 1.479(11) . ?
C14 H14A 0.9600 . ?
C14 H14B 0.9600 . ?
C14 H14C 0.9600 . ?
C15 H15A 0.9600 . ?
C15 H15B 0.9600 . ?
C15 H15C 0.9600 . ?
C16 C20 1.384(12) . ?
C16 C17 1.397(11) . ?
C16 H16A 0.9300 . ?
C17 C18 1.396(12) . ?
C17 H17A 0.9300 . ?
C18 C19 1.406(11) . ?
C18 H18A 0.9300 . ?
C19 C20 1.396(12) . ?
C19 H19A 0.9300 . ?
C20 H20A 0.9300 . ?
C21 C22 1.493(11) . ?
C21 H21A 0.9700 . ?
C21 H21B 0.9700 . ?
C22 C23 1.345(14) . ?
C22 H22A 0.9700 . ?
C22 H22B 0.9700 . ?
C23 C24 1.489(11) . ?
C23 H23A 0.9700 . ?
C23 H23B 0.9700 . ?
C24 H24A 0.9700 . ?
C24 H24B 0.9700 . ?

loop_
_geom_torsion_atom_site_label_1
_geom_torsion_atom_site_label_2
_geom_torsion_atom_site_label_3
_geom_torsion_atom_site_label_4
_geom_torsion
_geom_torsion_site_symmetry_1
_geom_torsion_site_symmetry_2
_geom_torsion_site_symmetry_3
_geom_torsion_site_symmetry_4
_geom_torsion_publ_flag
O1 Yb1 N1 C3 50.0(7) . . . . ?
N5 Yb1 N1 C3 -151.2(7) . . . . ?
N3 Yb1 N1 C3 132.8(7) . . . . ?
Cl1 Yb1 N1 C3 124.5(6) . . . . ?
C20 Yb1 N1 C3 -75.5(7) . . . . ?
C16 Yb1 N1 C3 -53.3(7) . . . . ?
C19 Yb1 N1 C3 -64.4(7) . . . . ?
C17 Yb1 N1 C3 -26.3(7) . . . . ?
C18 Yb1 N1 C3 -28.8(7) . . . . ?
O1 Yb1 N1 N2 -130.4(4) . . . . ?
N5 Yb1 N1 N2 28.5(4) . . . . ?
N3 Yb1 N1 N2 -47.6(4) . . . . ?
Cl1 Yb1 N1 N2 -55.9(6) . . . . ?
C20 Yb1 N1 N2 104.1(4) . . . . ?
C16 Yb1 N1 N2 126.3(5) . . . . ?
C19 Yb1 N1 N2 115.3(4) . . . . ?
C17 Yb1 N1 N2 153.3(5) . . . . ?
C18 Yb1 N1 N2 150.8(4) . . . . ?
C3 N1 N2 C1 -0.7(7) . . . . ?
Yb1 N1 N2 C1 179.6(4) . . . . ?
C3 N1 N2 B1 -176.1(6) . . . . ?
Yb1 N1 N2 B1 4.1(7) . . . . ?
O1 Yb1 N3 C8 -56.1(6) . . . . ?
N5 Yb1 N3 C8 129.2(7) . . . . ?
N1 Yb1 N3 C8 -141.2(7) . . . . ?
Cl1 Yb1 N3 C8 35.4(6) . . . . ?
C20 Yb1 N3 C8 143.9(7) . . . . ?
C16 Yb1 N3 C8 -153.0(6) . . . . ?
C19 Yb1 N3 C8 74.2(8) . . . . ?
C17 Yb1 N3 C8 -86.6(8) . . . . ?
C18 Yb1 N3 C8 -8.0(10) . . . . ?
O1 Yb1 N3 N4 136.5(4) . . . . ?
N5 Yb1 N3 N4 -38.2(4) . . . . ?
N1 Yb1 N3 N4 51.3(4) . . . . ?
Cl1 Yb1 N3 N4 -132.0(4) . . . . ?
C20 Yb1 N3 N4 -23.5(7) . . . . ?
C16 Yb1 N3 N4 39.6(7) . . . . ?
C19 Yb1 N3 N4 -93.2(6) . . . . ?
C17 Yb1 N3 N4 106.0(6) . . . . ?
C18 Yb1 N3 N4 -175.5(5) . . . . ?
C8 N3 N4 C6 0.0(7) . . . . ?
Yb1 N3 N4 C6 171.0(4) . . . . ?
C8 N3 N4 B1 177.7(6) . . . . ?
Yb1 N3 N4 B1 -11.3(7) . . . . ?
O1 Yb1 N5 C13 -151.3(6) . . . . ?
N1 Yb1 N5 C13 146.9(7) . . . . ?
N3 Yb1 N5 C13 -138.3(7) . . . . ?
Cl1 Yb1 N5 C13 -56.9(7) . . . . ?
C20 Yb1 N5 C13 49.0(7) . . . . ?
C16 Yb1 N5 C13 71.5(7) . . . . ?
C19 Yb1 N5 C13 21.8(7) . . . . ?
C17 Yb1 N5 C13 59.9(7) . . . . ?
C18 Yb1 N5 C13 24.6(8) . . . . ?
O1 Yb1 N5 N6 45.2(7) . . . . ?
N1 Yb1 N5 N6 -16.7(4) . . . . ?
N3 Yb1 N5 N6 58.2(4) . . . . ?
Cl1 Yb1 N5 N6 139.6(4) . . . . ?
C20 Yb1 N5 N6 -114.5(5) . . . . ?
C16 Yb1 N5 N6 -92.0(5) . . . . ?
C19 Yb1 N5 N6 -141.8(5) . . . . ?
C17 Yb1 N5 N6 -103.6(5) . . . . ?
C18 Yb1 N5 N6 -138.9(4) . . . . ?
C13 N5 N6 C11 -1.2(7) . . . . ?
Yb1 N5 N6 C11 166.7(4) . . . . ?
C13 N5 N6 B1 164.0(6) . . . . ?
Yb1 N5 N6 B1 -28.2(7) . . . . ?
N5 Yb1 O1 C21 -28.5(8) . . . . ?
N1 Yb1 O1 C21 33.9(5) . . . . ?
N3 Yb1 O1 C21 -41.2(5) . . . . ?
Cl1 Yb1 O1 C21 -123.2(5) . . . . ?
C20 Yb1 O1 C21 126.9(6) . . . . ?
C16 Yb1 O1 C21 108.1(6) . . . . ?
C19 Yb1 O1 C21 159.1(5) . . . . ?
C17 Yb1 O1 C21 125.6(6) . . . . ?
C18 Yb1 O1 C21 155.1(6) . . . . ?
N5 Yb1 O1 C24 143.8(6) . . . . ?
N1 Yb1 O1 C24 -153.9(6) . . . . ?
N3 Yb1 O1 C24 131.0(6) . . . . ?
Cl1 Yb1 O1 C24 49.0(6) . . . . ?
C20 Yb1 O1 C24 -60.9(7) . . . . ?
C16 Yb1 O1 C24 -79.7(6) . . . . ?
C19 Yb1 O1 C24 -28.7(6) . . . . ?
C17 Yb1 O1 C24 -62.2(6) . . . . ?
C18 Yb1 O1 C24 -32.7(6) . . . . ?
C11 N6 B1 N4 118.8(7) . . . . ?
N5 N6 B1 N4 -43.6(7) . . . . ?
C11 N6 B1 N2 -118.7(7) . . . . ?
N5 N6 B1 N2 78.9(7) . . . . ?
C6 N4 B1 N6 -115.8(7) . . . . ?
N3 N4 B1 N6 67.0(7) . . . . ?
C6 N4 B1 N2 120.2(7) . . . . ?
N3 N4 B1 N2 -57.1(7) . . . . ?
C1 N2 B1 N6 124.2(7) . . . . ?
N1 N2 B1 N6 -61.2(7) . . . . ?
C1 N2 B1 N4 -112.9(7) . . . . ?
N1 N2 B1 N4 61.7(7) . . . . ?
N1 N2 C1 C2 0.5(8) . . . . ?
B1 N2 C1 C2 175.5(6) . . . . ?
N1 N2 C1 C4 179.7(7) . . . . ?
B1 N2 C1 C4 -5.2(12) . . . . ?
N2 C1 C2 C3 0.0(9) . . . . ?
C4 C1 C2 C3 -179.2(9) . . . . ?
N2 N1 C3 C2 0.7(8) . . . . ?
Yb1 N1 C3 C2 -179.7(5) . . . . ?
N2 N1 C3 C5 -178.5(7) . . . . ?
Yb1 N1 C3 C5 1.1(11) . . . . ?
C1 C2 C3 N1 -0.4(9) . . . . ?
C1 C2 C3 C5 178.7(8) . . . . ?
N3 N4 C6 C7 -0.3(8) . . . . ?
B1 N4 C6 C7 -177.8(6) . . . . ?
N3 N4 C6 C9 178.1(7) . . . . ?
B1 N4 C6 C9 0.6(11) . . . . ?
N4 C6 C7 C8 0.5(8) . . . . ?
C9 C6 C7 C8 -177.9(7) . . . . ?
N4 N3 C8 C7 0.4(8) . . . . ?
Yb1 N3 C8 C7 -168.1(5) . . . . ?
N4 N3 C8 C10 -178.0(7) . . . . ?
Yb1 N3 C8 C10 13.6(11) . . . . ?
C6 C7 C8 N3 -0.5(9) . . . . ?
C6 C7 C8 C10 177.8(7) . . . . ?
N5 N6 C11 C12 0.1(8) . . . . ?
B1 N6 C11 C12 -164.0(7) . . . . ?
N5 N6 C11 C14 -179.4(8) . . . . ?
B1 N6 C11 C14 16.5(12) . . . . ?
N6 C11 C12 C13 1.0(9) . . . . ?
C14 C11 C12 C13 -179.5(9) . . . . ?
N6 N5 C13 C12 1.8(8) . . . . ?
Yb1 N5 C13 C12 -162.9(5) . . . . ?
N6 N5 C13 C15 -177.6(7) . . . . ?
Yb1 N5 C13 C15 17.6(11) . . . . ?
C11 C12 C13 N5 -1.7(9) . . . . ?
C11 C12 C13 C15 177.7(8) . . . . ?
O1 Yb1 C16 C20 148.6(5) . . . . ?
N5 Yb1 C16 C20 -47.8(5) . . . . ?
N1 Yb1 C16 C20 -131.6(5) . . . . ?
N3 Yb1 C16 C20 -119.9(5) . . . . ?
Cl1 Yb1 C16 C20 49.5(5) . . . . ?
C19 Yb1 C16 C20 36.6(5) . . . . ?
C17 Yb1 C16 C20 113.0(7) . . . . ?
C18 Yb1 C16 C20 76.4(5) . . . . ?
O1 Yb1 C16 C17 35.6(5) . . . . ?
N5 Yb1 C16 C17 -160.8(5) . . . . ?
N1 Yb1 C16 C17 115.4(5) . . . . ?
N3 Yb1 C16 C17 127.0(5) . . . . ?
Cl1 Yb1 C16 C17 -63.5(6) . . . . ?
C20 Yb1 C16 C17 -113.0(7) . . . . ?
C19 Yb1 C16 C17 -76.4(5) . . . . ?
C18 Yb1 C16 C17 -36.6(5) . . . . ?
C20 C16 C17 C18 -0.8(9) . . . . ?
Yb1 C16 C17 C18 67.8(5) . . . . ?
C20 C16 C17 Yb1 -68.6(5) . . . . ?
O1 Yb1 C17 C18 101.6(5) . . . . ?
N5 Yb1 C17 C18 -90.9(5) . . . . ?
N1 Yb1 C17 C18 -175.6(5) . . . . ?
N3 Yb1 C17 C18 132.6(5) . . . . ?
Cl1 Yb1 C17 C18 16.5(5) . . . . ?
C20 Yb1 C17 C18 -77.0(6) . . . . ?
C16 Yb1 C17 C18 -114.4(8) . . . . ?
C19 Yb1 C17 C18 -37.0(5) . . . . ?
O1 Yb1 C17 C16 -144.0(5) . . . . ?
N5 Yb1 C17 C16 23.4(6) . . . . ?
N1 Yb1 C17 C16 -61.3(5) . . . . ?
N3 Yb1 C17 C16 -113.0(6) . . . . ?
Cl1 Yb1 C17 C16 130.9(5) . . . . ?
C20 Yb1 C17 C16 37.4(5) . . . . ?
C19 Yb1 C17 C16 77.4(5) . . . . ?
C18 Yb1 C17 C16 114.4(8) . . . . ?
C16 C17 C18 C19 0.8(8) . . . . ?
Yb1 C17 C18 C19 67.8(5) . . . . ?
C16 C17 C18 Yb1 -67.0(5) . . . . ?
O1 Yb1 C18 C17 -73.3(5) . . . . ?
N5 Yb1 C18 C17 108.4(5) . . . . ?
N1 Yb1 C18 C17 5.0(6) . . . . ?
N3 Yb1 C18 C17 -120.9(6) . . . . ?
Cl1 Yb1 C18 C17 -164.4(5) . . . . ?
C20 Yb1 C18 C17 76.6(5) . . . . ?
C16 Yb1 C18 C17 36.8(5) . . . . ?
C19 Yb1 C18 C17 114.1(7) . . . . ?
O1 Yb1 C18 C19 172.6(5) . . . . ?
N5 Yb1 C18 C19 -5.7(6) . . . . ?
N1 Yb1 C18 C19 -109.0(5) . . . . ?
N3 Yb1 C18 C19 125.0(6) . . . . ?
Cl1 Yb1 C18 C19 81.5(5) . . . . ?
C20 Yb1 C18 C19 -37.5(5) . . . . ?
C16 Yb1 C18 C19 -77.3(5) . . . . ?
C17 Yb1 C18 C19 -114.1(7) . . . . ?
C17 C18 C19 C20 -0.5(8) . . . . ?
Yb1 C18 C19 C20 67.6(5) . . . . ?
C17 C18 C19 Yb1 -68.1(5) . . . . ?
O1 Yb1 C19 C20 -120.9(5) . . . . ?
N5 Yb1 C19 C20 62.2(5) . . . . ?
N1 Yb1 C19 C20 -22.4(6) . . . . ?
N3 Yb1 C19 C20 114.7(6) . . . . ?
Cl1 Yb1 C19 C20 154.0(5) . . . . ?
C16 Yb1 C19 C20 -36.4(4) . . . . ?
C17 Yb1 C19 C20 -76.2(5) . . . . ?
C18 Yb1 C19 C20 -112.9(7) . . . . ?
O1 Yb1 C19 C18 -8.0(6) . . . . ?
N5 Yb1 C19 C18 175.1(5) . . . . ?
N1 Yb1 C19 C18 90.5(5) . . . . ?
N3 Yb1 C19 C18 -132.4(5) . . . . ?
Cl1 Yb1 C19 C18 -93.2(5) . . . . ?
C20 Yb1 C19 C18 112.9(7) . . . . ?
C16 Yb1 C19 C18 76.5(5) . . . . ?
C17 Yb1 C19 C18 36.7(5) . . . . ?
C17 C16 C20 C19 0.6(9) . . . . ?
Yb1 C16 C20 C19 -69.0(5) . . . . ?
C17 C16 C20 Yb1 69.5(5) . . . . ?
C18 C19 C20 C16 0.0(9) . . . . ?
Yb1 C19 C20 C16 68.5(6) . . . . ?
C18 C19 C20 Yb1 -68.5(5) . . . . ?
O1 Yb1 C20 C16 -39.2(6) . . . . ?
N5 Yb1 C20 C16 130.8(5) . . . . ?
N1 Yb1 C20 C16 46.9(5) . . . . ?
N3 Yb1 C20 C16 116.2(5) . . . . ?
Cl1 Yb1 C20 C16 -141.3(4) . . . . ?
C19 Yb1 C20 C16 -114.8(7) . . . . ?
C17 Yb1 C20 C16 -37.5(4) . . . . ?
C18 Yb1 C20 C16 -77.2(5) . . . . ?
O1 Yb1 C20 C19 75.6(5) . . . . ?
N5 Yb1 C20 C19 -114.5(5) . . . . ?
N1 Yb1 C20 C19 161.7(5) . . . . ?
N3 Yb1 C20 C19 -129.1(5) . . . . ?
Cl1 Yb1 C20 C19 -26.6(5) . . . . ?
C16 Yb1 C20 C19 114.8(7) . . . . ?
C17 Yb1 C20 C19 77.3(5) . . . . ?
C18 Yb1 C20 C19 37.5(5) . . . . ?
C24 O1 C21 C22 -0.5(10) . . . . ?
Yb1 O1 C21 C22 172.6(8) . . . . ?
O1 C21 C22 C23 -2.2(17) . . . . ?
C21 C22 C23 C24 4(2) . . . . ?
C21 O1 C24 C23 2.7(11) . . . . ?
Yb1 O1 C24 C23 -170.8(8) . . . . ?
C22 C23 C24 O1 -4.2(17) . . . . ?
